data_4085098
loop_
_publ_author_name
'Chen, Jinxiang'
'Huang, Zi-Ao'
'Hua, Yuhui'
'Zhang, Hong'
'Xia, Haiping'

_publ_section_title
;
 Synthesis of Five-Membered Osmacycles with Osmium--Vinyl Bonds from
 Hydrido Alkenylcarbyne Complexes
;
_journal_issue 1
_journal_name_full Organometallics
_journal_page_first 340
_journal_paper_doi 10.1021/om501076z
_journal_volume 34
_journal_year 2015
_chemical_formula_moiety 'C65 H50 B Cl2 F4 N2 O2 Os P3,CH9Cl2O3.5'
_chemical_formula_sum 'C66 H59 B Cl4 F4 N2 O5.5 Os P3'
_chemical_formula_weight 1479.87
_chemical_name_systematic
; 
 ? 
;
_space_group_IT_number 14
_symmetry_cell_setting monoclinic
_symmetry_space_group_name_Hall '-P 2yn'
_symmetry_space_group_name_H-M 'P 1 21/n 1'
_atom_sites_solution_hydrogens geom
_atom_sites_solution_primary direct
_atom_sites_solution_secondary difmap
_audit_creation_method SHELXL-97
_cell_angle_alpha 90.00
_cell_angle_beta 109.74(3)
_cell_angle_gamma 90.00
_cell_formula_units_Z 4
_cell_length_a 17.201(3)
_cell_length_b 22.916(5)
_cell_length_c 17.849(4)
_cell_measurement_reflns_used 52608
_cell_measurement_temperature 173(2)
_cell_measurement_theta_max 55.02
_cell_measurement_theta_min 6.01
_cell_volume 6622(3)
_computing_structure_refinement 'SHELXL-97 (Sheldrick, 1997)'
_computing_structure_solution 'SHELXS-97 (Sheldrick, 1990)'
_diffrn_ambient_temperature 173(2)
_diffrn_measured_fraction_theta_full 0.998
_diffrn_measured_fraction_theta_max 0.998
_diffrn_radiation_monochromator graphite
_diffrn_radiation_source 'fine-focus sealed tube'
_diffrn_radiation_type MoK\a
_diffrn_radiation_wavelength 0.71073
_diffrn_reflns_av_R_equivalents 0.0795
_diffrn_reflns_av_sigmaI/netI 0.0496
_diffrn_reflns_limit_h_max 20
_diffrn_reflns_limit_h_min -20
_diffrn_reflns_limit_k_max 27
_diffrn_reflns_limit_k_min -27
_diffrn_reflns_limit_l_max 21
_diffrn_reflns_limit_l_min -21
_diffrn_reflns_number 79589
_diffrn_reflns_theta_full 25.00
_diffrn_reflns_theta_max 25.00
_diffrn_reflns_theta_min 3.01
_exptl_absorpt_coefficient_mu 2.221
_exptl_absorpt_correction_T_max 1.0000
_exptl_absorpt_correction_T_min 0.6019
_exptl_absorpt_correction_type multi-scan
_exptl_crystal_colour yellow-green
_exptl_crystal_density_diffrn 1.484
_exptl_crystal_density_method 'not measured'
_exptl_crystal_description block
_exptl_crystal_F_000 2972
_exptl_crystal_size_max 0.2
_exptl_crystal_size_mid 0.15
_exptl_crystal_size_min 0.1
_refine_diff_density_max 2.483
_refine_diff_density_min -1.956
_refine_diff_density_rms 0.190
_refine_ls_extinction_coef 0.0044(4)
_refine_ls_extinction_expression Fc^*^=kFc[1+0.001xFc^2^\l^3^/sin(2\q)]^-1/4^
_refine_ls_extinction_method SHELXL
_refine_ls_goodness_of_fit_ref 1.113
_refine_ls_hydrogen_treatment conster
_refine_ls_matrix_type full
_refine_ls_number_parameters 785
_refine_ls_number_reflns 11641
_refine_ls_number_restraints 18
_refine_ls_restrained_S_all 1.116
_refine_ls_R_factor_all 0.0814
_refine_ls_R_factor_gt 0.0646
_refine_ls_shift/su_max 0.003
_refine_ls_shift/su_mean 0.000
_refine_ls_structure_factor_coef Fsqd
_refine_ls_weighting_details 'calc w=1/[\s^2^(Fo^2^)+(0.1331P)^2^+10.2314P] where P=(Fo^2^+2Fc^2^)/3'
_refine_ls_weighting_scheme calc
_refine_ls_wR_factor_gt 0.1827
_refine_ls_wR_factor_ref 0.2127
_reflns_number_gt 9233
_reflns_number_total 11641
_reflns_threshold_expression >2sigma(I)
_cod_data_source_file om501076z_si_002.cif
_cod_data_source_block Coumpound_2
_cod_depositor_comments
;
The following automatic conversions were performed:

'_symmetry_cell_setting' value 'Monoclinic' changed to 'monoclinic'
according to
/home/saulius/struct/COD-crude-data--automatic-downloads/rss-feeds/ACS/lib/dictionaries/cif_core.dic
dictionary named 'cif_core.dic' version 2.4.2 from 2011-04-26.

Automatic conversion script
Id: cif_fix_values 2935 2014-11-11 08:27:57Z andrius 

 Adding full bibliography for 4085098--4085105.cif.
;
_cod_original_cell_volume 6622(2)
_cod_original_sg_symbol_H-M P2(1)/n
_cod_original_formula_sum 'C66 H59 B Cl4 F4 N2 O5.50 Os P3'
_cod_database_code 4085098

loop_
_symmetry_equiv_pos_as_xyz
'x, y, z'
'-x+1/2, y+1/2, -z+1/2'
'-x, -y, -z'
'x-1/2, -y-1/2, z-1/2'

loop_
_atom_site_label
_atom_site_type_symbol
_atom_site_fract_x
_atom_site_fract_y
_atom_site_fract_z
_atom_site_U_iso_or_equiv
_atom_site_adp_type
_atom_site_occupancy
_atom_site_symmetry_multiplicity
_atom_site_calc_flag
_atom_site_refinement_flags
Os1 Os 1.094933(17) -0.006438(13) 0.244539(17) 0.03631(18) Uani 1 1 d .
Cl1 Cl 1.09234(13) -0.01947(9) 0.11207(12) 0.0465(5) Uani 1 1 d .
P1 P 1.15405(12) 0.08900(9) 0.24388(12) 0.0380(5) Uani 1 1 d .
P2 P 1.03904(12) -0.10333(9) 0.23852(12) 0.0415(5) Uani 1 1 d .
P3 P 0.83772(12) 0.07541(9) 0.22459(12) 0.0426(5) Uani 1 1 d .
Cl2 Cl 1.4941(2) -0.0640(2) 0.64519(17) 0.1156(13) Uani 1 1 d .
O2 O 1.1958(4) -0.0137(3) 0.4539(3) 0.0512(15) Uani 1 1 d .
O1 O 1.0958(4) 0.0222(3) 0.4873(3) 0.0636(17) Uani 1 1 d .
C5 C 1.1183(6) 0.0107(4) 0.4325(5) 0.0451(19) Uani 1 1 d .
C16 C 0.7958(7) -0.0002(4) 0.3278(6) 0.060(3) Uani 1 1 d .
H16A H 0.8496 0.0053 0.3622 0.072 Uiso 1 1 calc R
C20 C 1.0950(5) -0.1579(4) 0.2041(5) 0.0430(18) Uani 1 1 d .
N1 N 1.1929(4) -0.0293(3) 0.3254(4) 0.0407(15) Uani 1 1 d .
C23 C 1.0847(5) 0.1439(4) 0.1826(5) 0.0432(18) Uani 1 1 d .
C4 C 1.0677(5) 0.0172(3) 0.3486(4) 0.0381(17) Uani 1 1 d .
C26 C 1.1979(4) 0.1180(3) 0.3447(4) 0.0398(17) Uani 1 1 d .
C1 C 0.9755(4) 0.0257(4) 0.2037(4) 0.0393(17) Uani 1 1 d .
H1B H 0.9466 0.0260 0.1492 0.047 Uiso 1 1 calc R
N2 N 1.4845(5) -0.0803(5) 0.5005(5) 0.078(3) Uani 1 1 d .
C29 C 0.8444(5) 0.1465(4) 0.2694(5) 0.052(2) Uani 1 1 d .
C31 C 1.0561(6) -0.2115(4) 0.1742(5) 0.054(2) Uani 1 1 d .
H31A H 1.0017 -0.2179 0.1711 0.065 Uiso 1 1 calc R
C32 C 1.0876(6) 0.2024(4) 0.2042(5) 0.055(2) Uani 1 1 d .
H32A H 1.1254 0.2147 0.2524 0.066 Uiso 1 1 calc R
C33 C 0.7679(5) 0.0288(4) 0.2540(5) 0.0473(19) Uani 1 1 d .
C34 C 0.9074(5) 0.1843(4) 0.2650(5) 0.058(2) Uani 1 1 d .
H34A H 0.9454 0.1706 0.2425 0.069 Uiso 1 1 calc R
C37 C 1.1501(5) 0.1480(4) 0.3814(5) 0.0475(19) Uani 1 1 d .
H37A H 1.0948 0.1553 0.3529 0.057 Uiso 1 1 calc R
C38 C 1.2420(4) 0.0903(3) 0.2088(4) 0.0389(17) Uani 1 1 d .
C39 C 1.1767(5) -0.1493(4) 0.2090(5) 0.050(2) Uani 1 1 d .
H39A H 1.2027 -0.1141 0.2282 0.060 Uiso 1 1 calc R
C6 C 1.2315(5) -0.0299(4) 0.3984(5) 0.0431(18) Uani 1 1 d .
C42 C 1.2708(5) 0.1439(4) 0.1904(5) 0.052(2) Uani 1 1 d .
H42A H 1.2423 0.1780 0.1923 0.063 Uiso 1 1 calc R
C43 C 0.7979(5) 0.0822(4) 0.1189(5) 0.050(2) Uani 1 1 d .
C44 C 1.2859(5) 0.0401(4) 0.2047(5) 0.0458(19) Uani 1 1 d .
H44A H 1.2685 0.0041 0.2173 0.055 Uiso 1 1 calc R
C45 C 1.2647(6) 0.1556(4) 0.5026(5) 0.063(3) Uani 1 1 d .
H45A H 1.2871 0.1681 0.5552 0.076 Uiso 1 1 calc R
C46 C 1.0339(7) 0.2426(4) 0.1540(6) 0.066(3) Uani 1 1 d .
H46A H 1.0351 0.2814 0.1695 0.079 Uiso 1 1 calc R
C48 C 0.7791(6) 0.1361(4) 0.0815(5) 0.059(2) Uani 1 1 d .
H48A H 0.7858 0.1700 0.1116 0.070 Uiso 1 1 calc R
C49 C 1.0294(5) 0.1274(4) 0.1081(5) 0.050(2) Uani 1 1 d .
H49A H 1.0286 0.0888 0.0917 0.060 Uiso 1 1 calc R
C50 C 1.2800(5) 0.1075(4) 0.3892(5) 0.0459(18) Uani 1 1 d .
H50A H 1.3129 0.0881 0.3652 0.055 Uiso 1 1 calc R
C51 C 0.6379(8) -0.0139(6) 0.2288(7) 0.091(4) Uani 1 1 d .
H51A H 0.5835 -0.0185 0.1952 0.109 Uiso 1 1 calc R
C52 C 1.2197(6) -0.1930(4) 0.1852(6) 0.056(2) Uani 1 1 d .
H52A H 1.2748 -0.1875 0.1905 0.067 Uiso 1 1 calc R
C53 C 0.7877(5) 0.0323(4) 0.0738(5) 0.052(2) Uani 1 1 d .
H53A H 0.7997 -0.0039 0.0986 0.063 Uiso 1 1 calc R
C2 C 0.9391(4) 0.0459(3) 0.2532(5) 0.0413(17) Uani 1 1 d .
C58 C 1.1829(6) 0.1670(4) 0.4585(5) 0.057(2) Uani 1 1 d .
H58A H 1.1501 0.1877 0.4813 0.068 Uiso 1 1 calc R
C59 C 0.9333(5) -0.1114(3) 0.1699(5) 0.049(2) Uani 1 1 d .
C3 C 0.9912(4) 0.0426(3) 0.3369(4) 0.0410(17) Uani 1 1 d .
H3A H 0.9748 0.0563 0.3783 0.049 Uiso 1 1 calc R
C61 C 1.3139(5) 0.1243(4) 0.4659(5) 0.054(2) Uani 1 1 d .
H61A H 1.3688 0.1157 0.4945 0.064 Uiso 1 1 calc R
C62 C 0.6888(6) 0.0227(5) 0.2063(7) 0.070(3) Uani 1 1 d .
H62A H 0.6690 0.0431 0.1586 0.084 Uiso 1 1 calc R
C63 C 1.0990(6) -0.2546(4) 0.1496(6) 0.059(2) Uani 1 1 d .
H63A H 1.0733 -0.2899 0.1303 0.071 Uiso 1 1 calc R
C64 C 0.7758(6) -0.1241(5) 0.0579(8) 0.082(4) Uani 1 1 d .
H64A H 0.7231 -0.1283 0.0207 0.099 Uiso 1 1 calc R
C65 C 1.1799(5) -0.2450(4) 0.1536(5) 0.054(2) Uani 1 1 d .
H65A H 1.2078 -0.2733 0.1351 0.065 Uiso 1 1 calc R
C66 C 0.9781(6) 0.2247(5) 0.0801(6) 0.069(3) Uani 1 1 d .
H66A H 0.9429 0.2516 0.0461 0.083 Uiso 1 1 calc R
C68 C 1.3404(6) 0.1465(4) 0.1698(6) 0.059(2) Uani 1 1 d .
H68A H 1.3597 0.1824 0.1594 0.071 Uiso 1 1 calc R
C70 C 1.3567(5) 0.0432(4) 0.1817(5) 0.053(2) Uani 1 1 d .
H70A H 1.3854 0.0094 0.1786 0.063 Uiso 1 1 calc R
C72 C 1.3190(5) -0.0476(4) 0.4332(5) 0.0462(19) Uani 1 1 d .
C73 C 0.9199(6) -0.1058(4) 0.0872(5) 0.059(2) Uani 1 1 d .
H73A H 0.9638 -0.0966 0.0700 0.071 Uiso 1 1 calc R
C74 C 0.8429(6) -0.1139(5) 0.0327(6) 0.073(3) Uani 1 1 d .
H74A H 0.8352 -0.1125 -0.0214 0.088 Uiso 1 1 calc R
C75 C 0.7593(6) 0.0359(5) -0.0092(5) 0.069(3) Uani 1 1 d .
H75A H 0.7531 0.0022 -0.0396 0.083 Uiso 1 1 calc R
C76 C 1.3828(5) 0.0953(4) 0.1643(5) 0.057(2) Uani 1 1 d .
H76A H 1.4290 0.0973 0.1485 0.069 Uiso 1 1 calc R
C77 C 1.3621(6) -0.0658(5) 0.3856(6) 0.065(3) Uani 1 1 d .
H77A H 1.3364 -0.0680 0.3307 0.079 Uiso 1 1 calc R
C78 C 0.9763(6) 0.1669(4) 0.0585(5) 0.060(2) Uani 1 1 d .
H78A H 0.9390 0.1544 0.0101 0.072 Uiso 1 1 calc R
C79 C 1.4440(6) -0.0810(5) 0.4199(6) 0.076(3) Uani 1 1 d .
H79A H 1.4731 -0.0922 0.3869 0.091 Uiso 1 1 calc R
C80 C 0.7502(7) 0.1392(5) -0.0012(6) 0.079(3) Uani 1 1 d .
H80A H 0.7374 0.1751 -0.0266 0.095 Uiso 1 1 calc R
C81 C 0.7991(11) 0.2226(8) 0.3376(11) 0.132(6) Uani 1 1 d U
H81A H 0.7677 0.2344 0.3683 0.158 Uiso 1 1 calc R
C83 C 1.3598(6) -0.0473(4) 0.5147(6) 0.064(2) Uani 1 1 d .
H83A H 1.3327 -0.0364 0.5497 0.077 Uiso 1 1 calc R
C84 C 0.9144(7) 0.2394(5) 0.2922(7) 0.078(3) Uani 1 1 d .
H84A H 0.9572 0.2631 0.2893 0.093 Uiso 1 1 calc R
C85 C 0.7408(6) 0.0883(6) -0.0454(6) 0.074(3) Uani 1 1 d .
H85A H 0.7214 0.0903 -0.1007 0.089 Uiso 1 1 calc R
C86 C 0.7433(6) -0.0365(5) 0.3489(6) 0.070(3) Uani 1 1 d .
H86A H 0.7612 -0.0564 0.3972 0.084 Uiso 1 1 calc R
C87 C 0.7878(6) -0.1280(5) 0.1378(7) 0.074(3) Uani 1 1 d .
H87A H 0.7428 -0.1346 0.1545 0.089 Uiso 1 1 calc R
C90 C 0.6638(6) -0.0432(6) 0.2974(7) 0.086(4) Uani 1 1 d .
H90A H 0.6278 -0.0682 0.3105 0.103 Uiso 1 1 calc R
C91 C 0.8658(6) -0.1222(5) 0.1939(7) 0.071(3) Uani 1 1 d .
H91A H 0.8730 -0.1255 0.2478 0.085 Uiso 1 1 calc R
C93 C 1.4417(6) -0.0638(5) 0.5423(6) 0.077(3) Uani 1 1 d .
C94 C 0.7895(8) 0.1665(6) 0.3030(8) 0.094(4) Uani 1 1 d U
H94A H 0.7453 0.1432 0.3031 0.112 Uiso 1 1 calc R
C109 C 0.8583(8) 0.2603(6) 0.3240(9) 0.106(4) Uani 1 1 d U
H10A H 0.8588 0.2996 0.3370 0.127 Uiso 1 1 calc R
Cl1B Cl 1.3662(3) -0.2010(2) 0.5874(3) 0.1412(17) Uani 1 1 d .
Cl1A Cl 1.3010(3) -0.2127(2) 0.4148(3) 0.169(2) Uani 1 1 d .
F4 F 0.3808(4) -0.1047(3) 0.2319(3) 0.0810(17) Uani 1 1 d .
F3 F 0.4191(4) -0.1765(3) 0.1665(4) 0.0814(17) Uani 1 1 d .
F2 F 0.4616(4) -0.0826(3) 0.1602(4) 0.093(2) Uani 1 1 d .
F1 F 0.5143(3) -0.1353(3) 0.2752(4) 0.0881(19) Uani 1 1 d .
C211 C 1.0398(5) -0.1307(4) 0.3335(5) 0.051(2) Uani 1 1 d .
C212 C 0.9925(6) -0.1065(4) 0.3735(6) 0.063(3) Uani 1 1 d .
H21A H 0.9559 -0.0768 0.3490 0.075 Uiso 1 1 calc R
C216 C 1.0930(8) -0.1768(5) 0.3718(7) 0.090(4) Uani 1 1 d .
H21B H 1.1250 -0.1949 0.3457 0.108 Uiso 1 1 calc R
B1 B 0.4450(7) -0.1254(5) 0.2084(7) 0.062(3) Uani 1 1 d .
C213 C 0.9969(9) -0.1249(5) 0.4514(8) 0.089(4) Uani 1 1 d .
H21C H 0.9648 -0.1068 0.4774 0.107 Uiso 1 1 calc R
C215 C 1.0989(11) -0.1958(7) 0.4480(8) 0.128(6) Uani 1 1 d .
H21D H 1.1353 -0.2256 0.4725 0.154 Uiso 1 1 calc R
C214 C 1.0497(11) -0.1699(7) 0.4873(8) 0.120(5) Uani 1 1 d .
H21E H 1.0526 -0.1829 0.5375 0.144 Uiso 1 1 calc R
C1S C 1.3765(12) -0.2275(9) 0.5007(9) 0.147(7) Uani 1 1 d .
H1SA H 1.4278 -0.2124 0.4969 0.177 Uiso 1 1 calc R
H1SB H 1.3822 -0.2696 0.5055 0.177 Uiso 1 1 calc R
O1A O 0.6774(7) 0.2681(5) 0.1514(5) 0.141(5) Uani 1 1 d .
H1AA H 0.6504 0.2679 0.1834 0.169 Uiso 1 1 d R
H1AB H 0.7096 0.2389 0.1615 0.169 Uiso 1 1 d R
O1B O 0.9507(5) 0.3624(8) 0.4889(5) 0.217(9) Uani 1 1 d .
H1BA H 0.9181 0.3742 0.4442 0.261 Uiso 1 1 d R
H1BB H 0.9336 0.3753 0.5252 0.261 Uiso 1 1 d R
O1C O 1.0900(6) 0.3229(7) 0.7023(6) 0.180(6) Uani 1 1 d .
H1CA H 1.0486 0.3330 0.7152 0.216 Uiso 1 1 d R
H1CB H 1.1330 0.3388 0.7345 0.216 Uiso 1 1 d R
O1D O 1.0893(9) 0.3242(9) 0.5948(8) 0.117(8) Uani 0.50 1 d P
H1DA H 1.0526 0.3430 0.5588 0.141 Uiso 0.50 1 d PR
H1DB H 1.0752 0.2885 0.5916 0.141 Uiso 0.50 1 d PR

loop_
_atom_site_aniso_label
_atom_site_aniso_U_11
_atom_site_aniso_U_22
_atom_site_aniso_U_33
_atom_site_aniso_U_23
_atom_site_aniso_U_13
_atom_site_aniso_U_12
Os1 0.0314(2) 0.0377(2) 0.0392(2) -0.00180(11) 0.01111(16) -0.00094(11)
Cl1 0.0460(11) 0.0518(11) 0.0420(10) -0.0060(9) 0.0152(9) -0.0019(9)
P1 0.0318(10) 0.0378(10) 0.0438(10) -0.0014(8) 0.0119(8) -0.0019(8)
P2 0.0369(11) 0.0389(11) 0.0499(11) -0.0033(9) 0.0161(9) -0.0038(8)
P3 0.0338(11) 0.0490(12) 0.0449(11) -0.0028(9) 0.0130(9) 0.0007(9)
Cl2 0.075(2) 0.183(4) 0.0616(16) -0.003(2) -0.0119(14) 0.026(2)
O2 0.043(3) 0.067(4) 0.041(3) 0.003(3) 0.010(3) 0.005(3)
O1 0.055(4) 0.092(5) 0.040(3) -0.005(3) 0.012(3) 0.009(4)
C5 0.045(5) 0.051(5) 0.039(4) -0.001(4) 0.013(4) 0.000(4)
C16 0.054(6) 0.074(7) 0.060(6) 0.000(4) 0.030(5) -0.015(4)
C20 0.043(5) 0.046(5) 0.041(4) -0.002(4) 0.015(3) 0.002(4)
N1 0.037(4) 0.033(3) 0.050(4) 0.001(3) 0.014(3) 0.007(3)
C23 0.042(4) 0.046(5) 0.045(4) 0.004(4) 0.019(4) 0.000(3)
C4 0.053(5) 0.030(4) 0.031(4) -0.009(3) 0.013(3) -0.012(3)
C26 0.039(4) 0.034(4) 0.046(4) -0.008(3) 0.014(3) -0.004(3)
C1 0.026(4) 0.048(4) 0.041(4) -0.004(4) 0.008(3) 0.005(3)
N2 0.047(5) 0.100(7) 0.073(6) 0.012(5) 0.002(4) 0.020(5)
C29 0.046(5) 0.052(5) 0.058(5) -0.011(4) 0.019(4) 0.001(4)
C31 0.046(5) 0.048(5) 0.065(6) 0.003(4) 0.015(4) -0.004(4)
C32 0.060(6) 0.051(5) 0.053(5) -0.003(4) 0.017(4) -0.003(4)
C33 0.036(4) 0.060(5) 0.048(4) -0.002(4) 0.017(4) -0.004(4)
C34 0.051(6) 0.058(6) 0.070(6) -0.004(4) 0.029(5) 0.004(4)
C37 0.041(5) 0.051(5) 0.051(5) -0.006(4) 0.016(4) -0.004(4)
C38 0.039(4) 0.046(4) 0.033(4) 0.001(3) 0.014(3) -0.003(3)
C39 0.053(5) 0.048(5) 0.049(5) -0.007(4) 0.014(4) -0.002(4)
C6 0.037(4) 0.046(5) 0.045(4) 0.002(4) 0.010(4) 0.000(3)
C42 0.044(5) 0.052(5) 0.063(5) 0.002(4) 0.019(4) 0.002(4)
C43 0.038(4) 0.064(6) 0.050(5) 0.000(4) 0.016(4) 0.004(4)
C44 0.043(5) 0.047(5) 0.047(4) -0.003(4) 0.014(4) -0.005(4)
C45 0.079(7) 0.059(6) 0.049(5) -0.006(4) 0.017(5) -0.021(5)
C46 0.088(7) 0.038(5) 0.075(6) 0.015(5) 0.030(6) 0.020(5)
C48 0.061(6) 0.060(6) 0.050(5) 0.009(4) 0.012(4) 0.011(5)
C49 0.042(5) 0.053(5) 0.058(5) 0.000(4) 0.020(4) 0.003(4)
C50 0.043(5) 0.044(4) 0.052(5) 0.001(4) 0.018(4) -0.001(4)
C51 0.060(7) 0.147(12) 0.062(7) 0.009(7) 0.016(6) -0.033(7)
C52 0.047(5) 0.049(5) 0.074(6) -0.002(4) 0.022(4) 0.008(4)
C53 0.047(5) 0.058(5) 0.045(4) -0.001(4) 0.006(4) 0.002(4)
C2 0.032(4) 0.035(4) 0.052(4) -0.009(3) 0.007(3) -0.002(3)
C58 0.057(6) 0.061(6) 0.061(5) -0.010(4) 0.031(5) -0.008(4)
C59 0.039(4) 0.035(4) 0.068(5) 0.003(4) 0.011(4) -0.004(3)
C3 0.033(4) 0.046(4) 0.044(4) 0.002(4) 0.014(3) 0.000(3)
C61 0.045(5) 0.058(5) 0.052(5) 0.001(4) 0.010(4) -0.003(4)
C62 0.043(5) 0.094(8) 0.069(6) 0.002(6) 0.015(5) -0.020(5)
C63 0.063(6) 0.036(5) 0.074(6) -0.013(4) 0.017(5) -0.001(4)
C64 0.034(5) 0.086(8) 0.105(9) -0.013(7) -0.005(5) -0.013(5)
C65 0.058(6) 0.044(5) 0.063(5) -0.001(4) 0.024(4) 0.015(4)
C66 0.069(7) 0.078(7) 0.061(6) 0.020(5) 0.023(5) 0.026(5)
C68 0.055(5) 0.051(5) 0.076(6) 0.011(5) 0.027(5) -0.008(4)
C70 0.038(5) 0.058(5) 0.063(5) -0.002(4) 0.018(4) 0.001(4)
C72 0.036(4) 0.054(5) 0.044(4) 0.005(4) 0.008(3) 0.001(4)
C73 0.045(5) 0.063(6) 0.061(6) -0.009(5) 0.007(4) -0.004(4)
C74 0.059(6) 0.075(7) 0.073(6) -0.022(5) 0.005(5) -0.007(5)
C75 0.068(6) 0.084(8) 0.047(5) -0.001(5) 0.008(5) 0.004(6)
C76 0.046(5) 0.071(6) 0.061(5) -0.003(5) 0.026(4) -0.009(4)
C77 0.047(5) 0.088(7) 0.060(6) 0.012(5) 0.016(4) 0.010(5)
C78 0.054(5) 0.067(6) 0.054(5) 0.005(5) 0.012(4) 0.012(5)
C79 0.047(6) 0.105(9) 0.068(6) 0.008(6) 0.011(5) 0.023(6)
C80 0.077(7) 0.084(8) 0.063(6) 0.032(6) 0.007(5) 0.018(6)
C81 0.129(9) 0.123(9) 0.166(10) -0.027(8) 0.078(8) 0.002(7)
C83 0.053(6) 0.070(6) 0.063(6) 0.008(5) 0.009(4) 0.005(5)
C84 0.080(7) 0.062(7) 0.099(8) -0.013(6) 0.042(6) -0.004(5)
C85 0.063(7) 0.102(9) 0.051(5) 0.005(6) 0.010(5) 0.004(6)
C86 0.068(7) 0.076(7) 0.069(6) -0.004(5) 0.027(5) -0.023(5)
C87 0.046(6) 0.075(7) 0.094(8) 0.008(6) 0.013(5) -0.014(5)
C90 0.056(6) 0.121(10) 0.080(8) -0.015(7) 0.020(6) -0.036(7)
C91 0.052(6) 0.075(7) 0.086(7) 0.007(6) 0.024(5) -0.017(5)
C93 0.049(6) 0.098(8) 0.069(6) 0.000(6) -0.001(5) 0.010(6)
C94 0.087(7) 0.086(7) 0.127(8) -0.025(6) 0.060(6) -0.005(5)
C109 0.092(7) 0.092(7) 0.145(9) -0.029(7) 0.055(7) -0.005(6)
Cl1B 0.145(4) 0.148(4) 0.155(4) 0.054(3) 0.082(3) 0.058(3)
Cl1A 0.131(4) 0.145(4) 0.186(5) -0.050(4) -0.005(3) 0.009(3)
F4 0.065(4) 0.103(5) 0.076(4) -0.011(4) 0.024(3) -0.002(3)
F3 0.067(4) 0.064(4) 0.101(4) -0.016(3) 0.011(3) 0.005(3)
F2 0.084(4) 0.093(5) 0.113(5) 0.020(4) 0.047(4) -0.006(4)
F1 0.058(4) 0.075(4) 0.115(5) 0.005(4) 0.007(3) -0.007(3)
C211 0.059(5) 0.043(5) 0.060(5) 0.004(4) 0.029(4) 0.003(4)
C212 0.076(7) 0.045(5) 0.084(7) 0.012(5) 0.049(6) -0.007(4)
C216 0.113(10) 0.091(9) 0.085(8) 0.018(7) 0.056(7) 0.036(7)
B1 0.047(6) 0.064(7) 0.076(7) 0.012(6) 0.023(5) -0.004(5)
C213 0.133(11) 0.065(7) 0.098(9) 0.013(6) 0.078(8) 0.008(7)
C215 0.183(16) 0.139(13) 0.089(9) 0.057(9) 0.082(10) 0.085(12)
C214 0.187(16) 0.126(13) 0.078(8) 0.018(8) 0.085(10) 0.012(12)
C1S 0.170(16) 0.179(17) 0.111(12) 0.038(11) 0.071(11) 0.083(14)
O1A 0.174(10) 0.176(11) 0.107(7) 0.075(7) 0.092(7) 0.117(9)
O1B 0.043(5) 0.56(3) 0.066(5) -0.114(10) 0.037(4) -0.068(9)
O1C 0.095(7) 0.307(19) 0.105(8) -0.028(10) -0.012(6) 0.075(9)
O1D 0.084(10) 0.22(2) 0.052(8) 0.008(10) 0.023(7) -0.111(13)

loop_
_atom_type_symbol
_atom_type_description
_atom_type_scat_dispersion_real
_atom_type_scat_dispersion_imag
_atom_type_scat_source
C C 0.0033 0.0016 'International Tables Vol C Tables 4.2.6.8 and 6.1.1.4'
H H 0.0000 0.0000 'International Tables Vol C Tables 4.2.6.8 and 6.1.1.4'
B B 0.0013 0.0007 'International Tables Vol C Tables 4.2.6.8 and 6.1.1.4'
N N 0.0061 0.0033 'International Tables Vol C Tables 4.2.6.8 and 6.1.1.4'
O O 0.0106 0.0060 'International Tables Vol C Tables 4.2.6.8 and 6.1.1.4'
F F 0.0171 0.0103 'International Tables Vol C Tables 4.2.6.8 and 6.1.1.4'
P P 0.1023 0.0942 'International Tables Vol C Tables 4.2.6.8 and 6.1.1.4'
Cl Cl 0.1484 0.1585 'International Tables Vol C Tables 4.2.6.8 and 6.1.1.4'
Os Os -1.2165 7.6030 'International Tables Vol C Tables 4.2.6.8 and 6.1.1.4'

loop_
_geom_angle_atom_site_label_1
_geom_angle_atom_site_label_2
_geom_angle_atom_site_label_3
_geom_angle
N1 Os1 C1 153.3(3)
N1 Os1 C4 78.9(3)
C1 Os1 C4 74.5(3)
N1 Os1 Cl1 116.1(2)
C1 Os1 Cl1 90.6(2)
C4 Os1 Cl1 164.9(2)
N1 Os1 P2 91.0(2)
C1 Os1 P2 88.8(2)
C4 Os1 P2 94.1(2)
Cl1 Os1 P2 88.08(7)
N1 Os1 P1 89.2(2)
C1 Os1 P1 92.6(2)
C4 Os1 P1 89.5(2)
Cl1 Os1 P1 88.58(7)
P2 Os1 P1 176.41(7)
C23 P1 C38 103.5(3)
C23 P1 C26 108.0(4)
C38 P1 C26 102.6(3)
C23 P1 Os1 116.0(3)
C38 P1 Os1 114.6(3)
C26 P1 Os1 111.0(3)
C211 P2 C20 104.1(4)
C211 P2 C59 106.5(4)
C20 P2 C59 103.0(4)
C211 P2 Os1 113.8(3)
C20 P2 Os1 113.8(3)
C59 P2 Os1 114.5(3)
C2 P3 C43 109.1(4)
C2 P3 C29 107.9(4)
C43 P3 C29 109.6(4)
C2 P3 C33 112.0(4)
C43 P3 C33 107.6(4)
C29 P3 C33 110.7(4)
C6 O2 C5 122.2(6)
O1 C5 O2 114.3(8)
O1 C5 C4 124.7(8)
O2 C5 C4 120.8(7)
C86 C16 C33 119.7(10)
C39 C20 C31 119.1(8)
C39 C20 P2 121.5(6)
C31 C20 P2 119.4(6)
C6 N1 Os1 145.7(6)
C32 C23 C49 118.2(8)
C32 C23 P1 123.0(6)
C49 C23 P1 118.7(6)
C3 C4 C5 113.7(7)
C3 C4 Os1 116.8(5)
C5 C4 Os1 129.4(6)
C50 C26 C37 117.7(7)
C50 C26 P1 120.2(6)
C37 C26 P1 122.0(6)
C2 C1 Os1 121.6(6)
C93 N2 C79 115.4(8)
C94 C29 C34 118.7(9)
C94 C29 P3 123.5(8)
C34 C29 P3 117.8(6)
C63 C31 C20 120.2(8)
C23 C32 C46 120.3(9)
C62 C33 C16 119.6(9)
C62 C33 P3 120.4(7)
C16 C33 P3 120.0(7)
C84 C34 C29 122.3(9)
C58 C37 C26 121.4(8)
C44 C38 C42 118.1(7)
C44 C38 P1 122.2(6)
C42 C38 P1 119.6(6)
C52 C39 C20 120.5(8)
N1 C6 O2 122.6(7)
N1 C6 C72 123.4(7)
O2 C6 C72 114.1(6)
C68 C42 C38 120.7(8)
C53 C43 C48 119.6(8)
C53 C43 P3 118.3(7)
C48 C43 P3 122.0(7)
C38 C44 C70 120.6(8)
C58 C45 C61 118.6(8)
C32 C46 C66 120.3(9)
C43 C48 C80 119.8(9)
C78 C49 C23 121.6(8)
C61 C50 C26 122.6(8)
C90 C51 C62 121.9(11)
C39 C52 C65 120.0(8)
C43 C53 C75 120.1(9)
C1 C2 C3 113.5(7)
C1 C2 P3 125.3(6)
C3 C2 P3 121.2(6)
C37 C58 C45 120.4(9)
C91 C59 C73 118.5(8)
C91 C59 P2 123.9(7)
C73 C59 P2 117.6(6)
C4 C3 C2 113.5(7)
C50 C61 C45 119.3(8)
C33 C62 C51 119.3(11)
C65 C63 C31 120.1(8)
C87 C64 C74 119.7(9)
C63 C65 C52 120.1(8)
C78 C66 C46 119.1(9)
C42 C68 C76 120.4(8)
C76 C70 C44 119.9(9)
C77 C72 C83 117.8(8)
C77 C72 C6 120.7(7)
C83 C72 C6 121.5(8)
C74 C73 C59 120.4(9)
C73 C74 C64 120.3(11)
C85 C75 C53 120.1(10)
C70 C76 C68 120.2(8)
C72 C77 C79 119.1(9)
C49 C78 C66 120.4(9)
N2 C79 C77 123.1(10)
C85 C80 C48 119.5(10)
C94 C81 C109 117.7(14)
C93 C83 C72 117.9(10)
C34 C84 C109 119.3(11)
C75 C85 C80 120.8(9)
C16 C86 C90 118.8(11)
C64 C87 C91 120.9(10)
C51 C90 C86 120.5(11)
C87 C91 C59 120.1(10)
N2 C93 C83 126.7(10)
N2 C93 Cl2 114.8(8)
C83 C93 Cl2 118.5(9)
C29 C94 C81 120.3(13)
C84 C109 C81 120.7(13)
C212 C211 C216 116.9(9)
C212 C211 P2 122.2(7)
C216 C211 P2 120.8(7)
C211 C212 C213 122.9(10)
C215 C216 C211 121.7(10)
F3 B1 F4 108.0(8)
F3 B1 F1 110.6(9)
F4 B1 F1 109.6(9)
F3 B1 F2 111.0(9)
F4 B1 F2 107.1(9)
F1 B1 F2 110.4(8)
C214 C213 C212 118.8(11)
C216 C215 C214 119.8(12)
C213 C214 C215 119.9(11)
Cl1A C1S Cl1B 117.8(9)

loop_
_geom_bond_atom_site_label_1
_geom_bond_atom_site_label_2
_geom_bond_distance
Os1 N1 1.884(6)
Os1 C1 2.070(7)
Os1 C4 2.133(7)
Os1 Cl1 2.369(2)
Os1 P2 2.407(2)
Os1 P1 2.414(2)
P1 C23 1.822(8)
P1 C38 1.822(7)
P1 C26 1.825(7)
P2 C211 1.804(9)
P2 C20 1.808(8)
P2 C59 1.826(8)
P3 C2 1.777(8)
P3 C43 1.783(8)
P3 C29 1.802(9)
P3 C33 1.812(8)
Cl2 C93 1.752(11)
O2 C6 1.381(10)
O2 C5 1.376(11)
O1 C5 1.198(10)
C5 C4 1.463(11)
C16 C86 1.372(13)
C16 C33 1.408(13)
C20 C39 1.392(11)
C20 C31 1.412(12)
N1 C6 1.247(9)
C23 C32 1.390(12)
C23 C49 1.402(11)
C4 C3 1.388(11)
C26 C50 1.387(11)
C26 C37 1.394(11)
C1 C2 1.327(10)
N2 C93 1.271(13)
N2 C79 1.370(12)
C29 C94 1.358(14)
C29 C34 1.409(12)
C31 C63 1.390(12)
C32 C46 1.395(12)
C33 C62 1.346(12)
C34 C84 1.344(14)
C37 C58 1.369(11)
C38 C44 1.391(11)
C38 C42 1.406(11)
C39 C52 1.393(11)
C6 C72 1.478(11)
C42 C68 1.366(12)
C43 C53 1.375(12)
C43 C48 1.390(12)
C44 C70 1.414(11)
C45 C58 1.386(13)
C45 C61 1.426(13)
C46 C66 1.405(14)
C48 C80 1.390(13)
C49 C78 1.374(12)
C50 C61 1.352(11)
C51 C90 1.335(17)
C51 C62 1.366(15)
C52 C65 1.395(12)
C53 C75 1.398(12)
C2 C3 1.460(10)
C59 C91 1.390(12)
C59 C73 1.421(12)
C63 C65 1.387(12)
C64 C87 1.375(16)
C64 C74 1.391(16)
C66 C78 1.378(14)
C68 C76 1.402(13)
C70 C76 1.346(12)
C72 C77 1.369(12)
C72 C83 1.385(12)
C73 C74 1.365(12)
C75 C85 1.349(15)
C77 C79 1.377(13)
C80 C85 1.385(15)
C81 C94 1.41(2)
C81 C109 1.42(2)
C83 C93 1.379(13)
C84 C109 1.361(15)
C86 C90 1.374(14)
C87 C91 1.382(14)
Cl1B C1S 1.728(15)
Cl1A C1S 1.675(16)
F4 B1 1.391(12)
F3 B1 1.380(13)
F2 B1 1.396(12)
F1 B1 1.390(12)
C211 C212 1.368(12)
C211 C216 1.413(14)
C212 C213 1.430(14)
C216 C215 1.400(15)
C213 C214 1.380(19)
C215 C214 1.401(18)
